data_2226588
loop_
_publ_author_name
'Zhang, Xiao-jun'
'Li, Hong-xin'
'Xu, Liang-zhong'

_publ_section_title
;
 2-{3-[1-(3,4-Dichlorophenyl)ethyl]-1,3-thiazolidin-2-ylidene}malononitrile
;
_journal_coeditor_code LH5066
_journal_issue 7
_journal_name_full 'Acta Crystallographica Section E'
_journal_page_first o1827
_journal_paper_doi 10.1107/S1600536810024049
_journal_volume 66
_journal_year 2010
_chemical_formula_iupac 'C14 H11 Cl2 N3 S'
_chemical_formula_moiety 'C14 H11 Cl2 N3 S'
_chemical_formula_sum 'C14 H11 Cl2 N3 S'
_chemical_formula_weight 324.22
_chemical_name_systematic
;
2-{3-[1-(3,4-Dichlorophenyl)ethyl]-1,3-thiazolidin-2-ylidene}malononitrile
;
_space_group_IT_number 14
_symmetry_cell_setting monoclinic
_symmetry_space_group_name_Hall '-P 2yn'
_symmetry_space_group_name_H-M 'P 1 21/n 1'
_atom_sites_solution_hydrogens geom
_atom_sites_solution_primary direct
_atom_sites_solution_secondary difmap
_audit_creation_method SHELXL-97
_cell_angle_alpha 90.00
_cell_angle_beta 99.03(3)
_cell_angle_gamma 90.00
_cell_formula_units_Z 4
_cell_length_a 7.5900(15)
_cell_length_b 14.957(3)
_cell_length_c 12.783(3)
_cell_measurement_reflns_used 3119
_cell_measurement_temperature 113(2)
_cell_measurement_theta_max 27.2
_cell_measurement_theta_min 2.1
_cell_volume 1433.2(5)
_computing_cell_refinement 'CrystalClear (Rigaku, 2005)'
_computing_data_collection 'Crystalclear (Rigaku, 2005)'
_computing_data_reduction 'CrystalClear (Rigaku, 2005)'
_computing_molecular_graphics 'SHELXTL (Sheldrick, 2008)'
_computing_publication_material 'SHELXTL (Sheldrick, 2008)'
_computing_structure_refinement 'SHELXL97 (Sheldrick, 2008)'
_computing_structure_solution 'SHELXS97 (Sheldrick, 2008)'
_diffrn_ambient_temperature 113(2)
_diffrn_detector_area_resol_mean 7.31
_diffrn_measured_fraction_theta_full 0.990
_diffrn_measured_fraction_theta_max 0.990
_diffrn_measurement_device_type 'Rigaku Saturn'
_diffrn_measurement_method \w
_diffrn_radiation_monochromator graphite
_diffrn_radiation_source 'fine-focus sealed tube'
_diffrn_radiation_type MoK\a
_diffrn_radiation_wavelength 0.71073
_diffrn_reflns_av_R_equivalents 0.0320
_diffrn_reflns_av_sigmaI/netI 0.0294
_diffrn_reflns_limit_h_max 8
_diffrn_reflns_limit_h_min -9
_diffrn_reflns_limit_k_max 17
_diffrn_reflns_limit_k_min -17
_diffrn_reflns_limit_l_max 13
_diffrn_reflns_limit_l_min -15
_diffrn_reflns_number 8837
_diffrn_reflns_theta_full 25.00
_diffrn_reflns_theta_max 25.00
_diffrn_reflns_theta_min 2.72
_diffrn_standards_decay_% 0
_diffrn_standards_interval_count 0
_diffrn_standards_interval_time 0
_diffrn_standards_number 0
_exptl_absorpt_coefficient_mu 0.590
_exptl_absorpt_correction_T_max 0.9433
_exptl_absorpt_correction_T_min 0.9219
_exptl_absorpt_correction_type multi-scan
_exptl_absorpt_process_details '(CrystalClear; Rigaku, 2005)'
_exptl_crystal_colour black
_exptl_crystal_density_diffrn 1.503
_exptl_crystal_density_method 'not measured'
_exptl_crystal_description prism
_exptl_crystal_F_000 664
_exptl_crystal_size_max 0.14
_exptl_crystal_size_mid 0.12
_exptl_crystal_size_min 0.10
_refine_diff_density_max 0.983
_refine_diff_density_min -0.310
_refine_ls_extinction_method none
_refine_ls_goodness_of_fit_ref 1.172
_refine_ls_hydrogen_treatment constr
_refine_ls_matrix_type full
_refine_ls_number_parameters 182
_refine_ls_number_reflns 2493
_refine_ls_number_restraints 0
_refine_ls_restrained_S_all 1.172
_refine_ls_R_factor_all 0.0509
_refine_ls_R_factor_gt 0.0474
_refine_ls_shift/su_max 0.000
_refine_ls_shift/su_mean 0.000
_refine_ls_structure_factor_coef Fsqd
_refine_ls_weighting_details 'calc w=1/[\s^2^(Fo^2^)+(0.0287P)^2^+2.7247P] where P=(Fo^2^+2Fc^2^)/3'
_refine_ls_weighting_scheme calc
_refine_ls_wR_factor_gt 0.1002
_refine_ls_wR_factor_ref 0.1019
_reflns_number_gt 2374
_reflns_number_total 2493
_reflns_threshold_expression I>2\s(I)
_cod_data_source_file lh5066.cif
_cod_data_source_block I
_cod_original_sg_symbol_Hall '-P 2yn '
_cod_original_sg_symbol_H-M 'P 21/n'
_cod_database_code 2226588
_cod_database_fobs_code 2226588

loop_
_symmetry_equiv_pos_as_xyz
'x, y, z'
'-x+1/2, y+1/2, -z+1/2'
'-x, -y, -z'
'x-1/2, -y-1/2, z-1/2'

loop_
_atom_site_type_symbol
_atom_site_label
_atom_site_fract_x
_atom_site_fract_y
_atom_site_fract_z
_atom_site_U_iso_or_equiv
_atom_site_adp_type
_atom_site_calc_flag
_atom_site_refinement_flags
_atom_site_occupancy
_atom_site_disorder_assembly
_atom_site_disorder_group
S S1 0.64889(9) 0.08386(5) -0.14263(5) 0.01840(19) Uani d . 1 . .
Cl Cl1 0.92712(10) 0.58799(5) 0.13883(6) 0.0241(2) Uani d . 1 . .
Cl Cl2 0.74727(10) 0.62951(5) -0.09604(6) 0.0243(2) Uani d . 1 . .
N N1 0.7016(3) 0.19511(15) 0.01236(18) 0.0156(5) Uani d . 1 . .
N N2 0.2888(3) 0.16439(17) 0.1598(2) 0.0228(6) Uani d . 1 . .
N N3 0.1985(3) 0.01685(18) -0.1358(2) 0.0276(6) Uani d . 1 . .
C C1 0.5784(4) 0.13843(17) -0.0353(2) 0.0146(6) Uani d . 1 . .
C C2 0.8768(4) 0.1872(2) -0.0228(2) 0.0194(6) Uani d . 1 . .
H H2A 0.9508 0.1414 0.0192 0.023 Uiso calc R 1 . .
H H2B 0.9410 0.2450 -0.0150 0.023 Uiso calc R 1 . .
C C3 0.8370(4) 0.1601(2) -0.1382(2) 0.0199(6) Uani d . 1 . .
H H3A 0.9408 0.1297 -0.1607 0.024 Uiso calc R 1 . .
H H3B 0.8047 0.2127 -0.1843 0.024 Uiso calc R 1 . .
C C4 0.4095(4) 0.11831(18) -0.0098(2) 0.0161(6) Uani d . 1 . .
C C5 0.3460(4) 0.14437(18) 0.0850(2) 0.0174(6) Uani d . 1 . .
C C6 0.2938(4) 0.06174(19) -0.0798(2) 0.0184(6) Uani d . 1 . .
C C7 0.6790(4) 0.26246(19) 0.0927(2) 0.0177(6) Uani d . 1 . .
H H7A 0.5539 0.2575 0.1076 0.021 Uiso calc R 1 . .
C C8 0.8041(4) 0.2423(2) 0.1955(2) 0.0242(7) Uani d . 1 . .
H H8A 0.7885 0.1800 0.2160 0.036 Uiso calc R 1 . .
H H8B 0.7762 0.2821 0.2516 0.036 Uiso calc R 1 . .
H H8C 0.9279 0.2518 0.1850 0.036 Uiso calc R 1 . .
C C9 0.6999(4) 0.35513(18) 0.0458(2) 0.0158(6) Uani d . 1 . .
C C10 0.7943(4) 0.42212(19) 0.1048(2) 0.0178(6) Uani d . 1 . .
H H10A 0.8506 0.4103 0.1752 0.021 Uiso calc R 1 . .
C C11 0.8072(4) 0.50688(18) 0.0613(2) 0.0173(6) Uani d . 1 . .
C C12 0.7274(4) 0.52438(19) -0.0414(2) 0.0187(6) Uani d . 1 . .
C C13 0.6305(4) 0.45847(19) -0.1013(2) 0.0197(6) Uani d . 1 . .
H H13A 0.5743 0.4708 -0.1716 0.024 Uiso calc R 1 . .
C C14 0.6165(4) 0.37428(19) -0.0575(2) 0.0186(6) Uani d . 1 . .
H H14A 0.5494 0.3291 -0.0981 0.022 Uiso calc R 1 . .

loop_
_atom_site_aniso_label
_atom_site_aniso_U_11
_atom_site_aniso_U_22
_atom_site_aniso_U_33
_atom_site_aniso_U_12
_atom_site_aniso_U_13
_atom_site_aniso_U_23
S1 0.0204(4) 0.0169(4) 0.0180(4) 0.0004(3) 0.0032(3) -0.0022(3)
Cl1 0.0280(4) 0.0179(4) 0.0271(4) -0.0050(3) 0.0062(3) -0.0057(3)
Cl2 0.0257(4) 0.0176(4) 0.0315(4) 0.0026(3) 0.0111(3) 0.0080(3)
N1 0.0142(12) 0.0136(12) 0.0192(12) -0.0005(9) 0.0035(9) 0.0004(9)
N2 0.0222(13) 0.0214(13) 0.0257(14) -0.0027(10) 0.0068(11) 0.0004(11)
N3 0.0236(14) 0.0267(15) 0.0314(15) -0.0036(11) 0.0010(12) -0.0027(12)
C1 0.0171(14) 0.0111(13) 0.0149(13) 0.0047(10) 0.0002(11) 0.0030(10)
C2 0.0134(14) 0.0202(15) 0.0250(15) -0.0009(11) 0.0038(11) -0.0006(12)
C3 0.0170(14) 0.0221(15) 0.0217(15) -0.0002(12) 0.0063(12) 0.0011(12)
C4 0.0170(14) 0.0119(13) 0.0183(14) -0.0010(11) -0.0005(11) 0.0021(11)
C5 0.0141(14) 0.0124(14) 0.0248(16) 0.0001(10) 0.0001(12) 0.0037(12)
C6 0.0177(14) 0.0183(15) 0.0198(15) 0.0008(12) 0.0047(12) 0.0037(12)
C7 0.0170(14) 0.0177(15) 0.0193(15) -0.0024(11) 0.0061(11) -0.0039(11)
C8 0.0330(17) 0.0201(15) 0.0191(15) -0.0044(13) 0.0032(13) 0.0022(12)
C9 0.0137(13) 0.0135(14) 0.0213(15) -0.0006(10) 0.0058(11) -0.0005(11)
C10 0.0168(14) 0.0203(15) 0.0174(14) 0.0020(11) 0.0059(11) -0.0023(11)
C11 0.0151(14) 0.0128(14) 0.0255(15) -0.0006(11) 0.0074(11) -0.0044(11)
C12 0.0186(14) 0.0162(14) 0.0232(15) 0.0030(11) 0.0095(12) 0.0035(12)
C13 0.0178(14) 0.0222(15) 0.0195(15) 0.0039(12) 0.0040(11) 0.0016(12)
C14 0.0149(14) 0.0186(15) 0.0219(15) -0.0018(11) 0.0019(11) -0.0032(12)

loop_
_atom_type_symbol
_atom_type_description
_atom_type_scat_dispersion_real
_atom_type_scat_dispersion_imag
_atom_type_scat_source
C C 0.0033 0.0016 'International Tables Vol C Tables 4.2.6.8 and 6.1.1.4'
H H 0.0000 0.0000 'International Tables Vol C Tables 4.2.6.8 and 6.1.1.4'
N N 0.0061 0.0033 'International Tables Vol C Tables 4.2.6.8 and 6.1.1.4'
S S 0.1246 0.1234 'International Tables Vol C Tables 4.2.6.8 and 6.1.1.4'
Cl Cl 0.1484 0.1585 'International Tables Vol C Tables 4.2.6.8 and 6.1.1.4'

loop_
_geom_angle_atom_site_label_1
_geom_angle_atom_site_label_2
_geom_angle_atom_site_label_3
_geom_angle_site_symmetry_1
_geom_angle_site_symmetry_3
_geom_angle
_geom_angle_publ_flag
C1 S1 C3 . . 91.05(13) ?
C1 N1 C7 . . 127.2(2) ?
C1 N1 C2 . . 114.2(2) ?
C7 N1 C2 . . 118.6(2) ?
N1 C1 C4 . . 129.0(3) ?
N1 C1 S1 . . 112.0(2) ?
C4 C1 S1 . . 119.0(2) ?
N1 C2 C3 . . 105.5(2) ?
N1 C2 H2A . . 110.6 ?
C3 C2 H2A . . 110.6 ?
N1 C2 H2B . . 110.6 ?
C3 C2 H2B . . 110.6 ?
H2A C2 H2B . . 108.8 ?
C2 C3 S1 . . 103.50(19) ?
C2 C3 H3A . . 111.1 ?
S1 C3 H3A . . 111.1 ?
C2 C3 H3B . . 111.1 ?
S1 C3 H3B . . 111.1 ?
H3A C3 H3B . . 109.0 ?
C1 C4 C5 . . 125.5(2) ?
C1 C4 C6 . . 118.4(3) ?
C5 C4 C6 . . 115.9(2) ?
N2 C5 C4 . . 177.5(3) ?
N3 C6 C4 . . 179.0(3) ?
N1 C7 C8 . . 110.0(2) ?
N1 C7 C9 . . 108.5(2) ?
C8 C7 C9 . . 115.4(2) ?
N1 C7 H7A . . 107.6 ?
C8 C7 H7A . . 107.6 ?
C9 C7 H7A . . 107.6 ?
C7 C8 H8A . . 109.5 ?
C7 C8 H8B . . 109.5 ?
H8A C8 H8B . . 109.5 ?
C7 C8 H8C . . 109.5 ?
H8A C8 H8C . . 109.5 ?
H8B C8 H8C . . 109.5 ?
C10 C9 C14 . . 118.9(3) ?
C10 C9 C7 . . 121.3(2) ?
C14 C9 C7 . . 119.7(2) ?
C9 C10 C11 . . 120.3(3) ?
C9 C10 H10A . . 119.9 ?
C11 C10 H10A . . 119.9 ?
C12 C11 C10 . . 120.2(3) ?
C12 C11 Cl1 . . 121.6(2) ?
C10 C11 Cl1 . . 118.2(2) ?
C11 C12 C13 . . 120.3(3) ?
C11 C12 Cl2 . . 120.0(2) ?
C13 C12 Cl2 . . 119.6(2) ?
C12 C13 C14 . . 119.3(3) ?
C12 C13 H13A . . 120.3 ?
C14 C13 H13A . . 120.3 ?
C13 C14 C9 . . 120.9(3) ?
C13 C14 H14A . . 119.6 ?
C9 C14 H14A . . 119.6 ?

loop_
_geom_bond_atom_site_label_1
_geom_bond_atom_site_label_2
_geom_bond_site_symmetry_2
_geom_bond_distance
_geom_bond_publ_flag
S1 C1 . 1.751(3) ?
S1 C3 . 1.821(3) ?
Cl1 C11 . 1.732(3) ?
Cl2 C12 . 1.736(3) ?
N1 C1 . 1.336(3) ?
N1 C7 . 1.468(3) ?
N1 C2 . 1.474(4) ?
N2 C5 . 1.150(4) ?
N3 C6 . 1.151(4) ?
C1 C4 . 1.404(4) ?
C2 C3 . 1.514(4) ?
C2 H2A . 0.9900 ?
C2 H2B . 0.9900 ?
C3 H3A . 0.9900 ?
C3 H3B . 0.9900 ?
C4 C5 . 1.427(4) ?
C4 C6 . 1.429(4) ?
C7 C8 . 1.526(4) ?
C7 C9 . 1.528(4) ?
C7 H7A . 1.0000 ?
C8 H8A . 0.9800 ?
C8 H8B . 0.9800 ?
C8 H8C . 0.9800 ?
C9 C10 . 1.384(4) ?
C9 C14 . 1.402(4) ?
C10 C11 . 1.394(4) ?
C10 H10A . 0.9500 ?
C11 C12 . 1.382(4) ?
C12 C13 . 1.386(4) ?
C13 C14 . 1.389(4) ?
C13 H13A . 0.9500 ?
C14 H14A . 0.9500 ?

loop_
_geom_hbond_atom_site_label_D
_geom_hbond_atom_site_label_H
_geom_hbond_atom_site_label_A
_geom_hbond_site_symmetry_A
_geom_hbond_distance_DH
_geom_hbond_distance_HA
_geom_hbond_distance_DA
_geom_hbond_angle_DHA
C3 H3A N3 1_655 0.99 2.57 3.477(4) 153.1
C7 H7A Cl2 3_665 1.00 2.83 3.623(3) 136.9

loop_
_geom_torsion_atom_site_label_1
_geom_torsion_atom_site_label_2
_geom_torsion_atom_site_label_3
_geom_torsion_atom_site_label_4
_geom_torsion_site_symmetry_1
_geom_torsion_site_symmetry_2
_geom_torsion_site_symmetry_3
_geom_torsion_site_symmetry_4
_geom_torsion
_geom_torsion_publ_flag
C7 N1 C1 C4 . . . . -11.5(4) ?
C2 N1 C1 C4 . . . . 169.1(3) ?
C7 N1 C1 S1 . . . . 169.1(2) ?
C2 N1 C1 S1 . . . . -10.3(3) ?
C3 S1 C1 N1 . . . . -11.7(2) ?
C3 S1 C1 C4 . . . . 168.8(2) ?
C1 N1 C2 C3 . . . . 32.4(3) ?
C7 N1 C2 C3 . . . . -147.1(2) ?
N1 C2 C3 S1 . . . . -37.5(2) ?
C1 S1 C3 C2 . . . . 28.5(2) ?
N1 C1 C4 C5 . . . . -11.2(5) ?
S1 C1 C4 C5 . . . . 168.2(2) ?
N1 C1 C4 C6 . . . . 173.6(3) ?
S1 C1 C4 C6 . . . . -7.0(3) ?
C1 C4 C5 N2 . . . . 169(7) ?
C6 C4 C5 N2 . . . . -16(7) ?
C1 C4 C6 N3 . . . . -15E1(2) ?
C5 C4 C6 N3 . . . . 4E1(2) ?
C1 N1 C7 C8 . . . . 118.5(3) ?
C2 N1 C7 C8 . . . . -62.1(3) ?
C1 N1 C7 C9 . . . . -114.5(3) ?
C2 N1 C7 C9 . . . . 64.9(3) ?
N1 C7 C9 C10 . . . . -138.4(3) ?
C8 C7 C9 C10 . . . . -14.5(4) ?
N1 C7 C9 C14 . . . . 44.2(3) ?
C8 C7 C9 C14 . . . . 168.0(3) ?
C14 C9 C10 C11 . . . . -0.6(4) ?
C7 C9 C10 C11 . . . . -178.1(2) ?
C9 C10 C11 C12 . . . . -0.7(4) ?
C9 C10 C11 Cl1 . . . . -180.0(2) ?
C10 C11 C12 C13 . . . . 1.5(4) ?
Cl1 C11 C12 C13 . . . . -179.3(2) ?
C10 C11 C12 Cl2 . . . . -178.8(2) ?
Cl1 C11 C12 Cl2 . . . . 0.4(3) ?
C11 C12 C13 C14 . . . . -0.9(4) ?
Cl2 C12 C13 C14 . . . . 179.4(2) ?
C12 C13 C14 C9 . . . . -0.5(4) ?
C10 C9 C14 C13 . . . . 1.2(4) ?
C7 C9 C14 C13 . . . . 178.8(3) ?
